data_1527723
loop_
_publ_author_name
'Lehmann, M.S.'
'Poulsen, F.R.'
'Larsen, F.K.'
'Rasmussen, S.E.'
'Norlund Christensen, A.'

_publ_section_title
;
 Neutron and X-ray crystallographic studies on indium oxide hydroxide
;
_journal_name_full 'Acta Chemica Scandinavica (1-27,1973-42,1988)'
_journal_page_first 1662
_journal_page_last 1670
_journal_volume 24
_journal_year 1970
_chemical_formula_sum 'H In O2'
_chemical_name_systematic 'In O (O H)'
_space_group_IT_number 31
_symmetry_space_group_name_Hall 'P -2 2ac'
_symmetry_space_group_name_H-M 'P 21 n m'
_cell_angle_alpha 90
_cell_angle_beta 90
_cell_angle_gamma 90
_cell_formula_units_Z 2
_cell_length_a 5.26
_cell_length_b 4.56
_cell_length_c 3.27
_cell_volume 78.433
_citation_journal_id_ASTM ACSAA4
_cod_data_source_file Lehmann_ACSAA4_1970_1226.cif
_cod_data_source_block H1In1O2
_cod_original_cell_volume 78.43291
_cod_original_sg_symbol_Hall 'P 2ac -2 (z,y,-x)'
_cod_original_formula_sum 'H1 In1 O2'
_cod_database_code 1527723

loop_
_symmetry_equiv_pos_as_xyz
x,y,z
x+1/2,-y,-z+1/2
x,y,-z
x+1/2,-y,z+1/2

loop_
_atom_site_label
_atom_site_type_symbol
_atom_site_fract_x
_atom_site_fract_y
_atom_site_fract_z
_atom_site_occupancy
_atom_site_U_iso_or_equiv
H1 H+1 0.52 0.213 0 1 0.0
O2 O-2 0.636 0.018 0 1 0.0
O1 O-2 0.362 0.478 0 1 0.0
In1 In+3 0 0.26438 0 1 0.0
